data_7030440
loop_
_publ_author_name
'Liang, Li-Li'
'Ren, Shi-Bin'
'Zhang, Jun'
'Li, Yi-Zhi'
'Du, Hong-Bin'
'You, Xiao-Zeng'

_publ_section_title
;
 Two unprecedented NLO-active coordination polymers constructed by a
 semi-rigid tetrahedral linker.
;
_journal_issue 33
_journal_name_full 'Dalton transactions (Cambridge, England : 2003)'
_journal_page_first 7723
_journal_page_last 7726
_journal_paper_doi 10.1039/c0dt00255k
_journal_volume 39
_journal_year 2010
_chemical_formula_moiety 'C41 H46 Cd2 N2 O16 '
_chemical_formula_sum 'C41 H46 Cd2 N2 O16'
_chemical_formula_weight 1047.60
_chemical_name_systematic
;
?
;
_space_group_IT_number 82
_symmetry_cell_setting tetragonal
_symmetry_space_group_name_Hall 'I -4'
_symmetry_space_group_name_H-M 'I -4'
_atom_sites_solution_hydrogens geom
_atom_sites_solution_primary direct
_atom_sites_solution_secondary difmap
_audit_creation_method SHELXL-97
_cell_angle_alpha 90.00
_cell_angle_beta 90.00
_cell_angle_gamma 90.00
_cell_formula_units_Z 4
_cell_length_a 22.5854(10)
_cell_length_b 22.5854(10)
_cell_length_c 8.8962(8)
_cell_measurement_reflns_used 7529
_cell_measurement_temperature 291(2)
_cell_measurement_theta_max 28.251
_cell_measurement_theta_min 2.461
_cell_volume 4538.0(5)
_computing_cell_refinement SMART
_computing_data_collection 'SMART (Bruker, 2000)'
_computing_data_reduction 'SAINT (Bruker, 2000)'
_computing_molecular_graphics SHELXTL
_computing_publication_material SHELXTL
_computing_structure_refinement 'SHELXL-97 (Sheldrick, 1997)'
_computing_structure_solution 'SHELXS-97 (Sheldrick, 1990)'
_diffrn_ambient_temperature 291(2)
_diffrn_measured_fraction_theta_full 1.000
_diffrn_measured_fraction_theta_max 1.000
_diffrn_measurement_device_type 'Bruker Smart Apex CCD'
_diffrn_measurement_method 'phi and omega scans'
_diffrn_radiation_monochromator graphite
_diffrn_radiation_source 'fine-focus sealed tube'
_diffrn_radiation_type MoK\a
_diffrn_radiation_wavelength 0.71073
_diffrn_reflns_av_R_equivalents 0.0468
_diffrn_reflns_av_sigmaI/netI 0.0637
_diffrn_reflns_limit_h_max 23
_diffrn_reflns_limit_h_min -27
_diffrn_reflns_limit_k_max 27
_diffrn_reflns_limit_k_min -26
_diffrn_reflns_limit_l_max 10
_diffrn_reflns_limit_l_min -10
_diffrn_reflns_number 12290
_diffrn_reflns_theta_full 26.00
_diffrn_reflns_theta_max 26.00
_diffrn_reflns_theta_min 1.80
_exptl_absorpt_coefficient_mu 1.007
_exptl_absorpt_correction_T_max 0.8089
_exptl_absorpt_correction_T_min 0.7658
_exptl_absorpt_correction_type multi-scan
_exptl_absorpt_process_details 'SADABS; Bruker, 2000'
_exptl_crystal_colour colorless
_exptl_crystal_density_diffrn 1.533
_exptl_crystal_density_method 'not measured'
_exptl_crystal_description rectangular
_exptl_crystal_F_000 2120
_exptl_crystal_size_max 0.28
_exptl_crystal_size_mid 0.24
_exptl_crystal_size_min 0.22
_refine_diff_density_max 0.366
_refine_diff_density_min -1.077
_refine_diff_density_rms 0.088
_refine_ls_abs_structure_details 'Flack H D (1983), Acta Cryst. A39, 876-881'
_refine_ls_abs_structure_Flack -0.02(4)
_refine_ls_extinction_method none
_refine_ls_goodness_of_fit_ref 1.047
_refine_ls_hydrogen_treatment constr
_refine_ls_matrix_type full
_refine_ls_number_parameters 278
_refine_ls_number_reflns 4429
_refine_ls_number_restraints 0
_refine_ls_restrained_S_all 1.047
_refine_ls_R_factor_all 0.0592
_refine_ls_R_factor_gt 0.0502
_refine_ls_shift/su_max 0.000
_refine_ls_shift/su_mean 0.000
_refine_ls_structure_factor_coef Fsqd
_refine_ls_weighting_details 'calc w=1/[\s^2^(Fo^2^)+(0.0600P)^2^+1.9900P] where P=(Fo^2^+2Fc^2^)/3'
_refine_ls_weighting_scheme calc
_refine_ls_wR_factor_gt 0.1072
_refine_ls_wR_factor_ref 0.1092
_reflns_number_gt 3747
_reflns_number_total 4429
_reflns_threshold_expression >2sigma(I)
_cod_data_source_file c0dt00255k.txt
_cod_data_source_block 2
_cod_depositor_comments
;
The following automatic conversions were performed:

'_symmetry_cell_setting' value 'Tetragonal' changed to 'tetragonal'
according to
/usr/data/users/saulius/automatic-downloads/retrospective/RSC/lib/dictionaries/cif_core.dic
dictionary named 'cif_core.dic' version 2.4.2 from 2011-04-26.

Automatic conversion script
Id: cif_fix_values 2281 2013-09-26 08:29:07Z andrius 
;
_cod_original_sg_symbol_Hall I-4
_cod_original_sg_symbol_H-M I-4
_cod_database_code 7030440

loop_
_symmetry_equiv_pos_as_xyz
'x, y, z'
'-x, -y, z'
'y, -x, -z'
'-y, x, -z'
'x+1/2, y+1/2, z+1/2'
'-x+1/2, -y+1/2, z+1/2'
'y+1/2, -x+1/2, -z+1/2'
'-y+1/2, x+1/2, -z+1/2'

loop_
_atom_site_label
_atom_site_type_symbol
_atom_site_fract_x
_atom_site_fract_y
_atom_site_fract_z
_atom_site_U_iso_or_equiv
_atom_site_adp_type
_atom_site_occupancy
_atom_site_symmetry_multiplicity
_atom_site_calc_flag
_atom_site_refinement_flags
C1 C 0.5000 0.0000 -0.7500 0.027(2) Uani 1 4 d S
C2 C 0.5358(3) 0.0425(2) -0.6543(7) 0.0351(13) Uani 1 1 d .
H2A H 0.5613 0.0664 -0.7176 0.042 Uiso 1 1 calc R
H2B H 0.5095 0.0687 -0.5995 0.042 Uiso 1 1 calc R
C3 C 0.5996(3) 0.0391(3) -0.4414(6) 0.0318(13) Uani 1 1 d .
C4 C 0.6118(3) 0.0998(3) -0.4503(7) 0.0376(14) Uani 1 1 d .
H4 H 0.6007 0.1214 -0.5346 0.045 Uiso 1 1 calc R
C5 C 0.6407(3) 0.1271(3) -0.3320(8) 0.0392(13) Uani 1 1 d .
H5 H 0.6488 0.1674 -0.3371 0.047 Uiso 1 1 calc R
C6 C 0.6579(3) 0.0949(3) -0.2041(7) 0.0370(14) Uani 1 1 d .
C7 C 0.6458(3) 0.0332(3) -0.2010(7) 0.0399(15) Uani 1 1 d .
H7 H 0.6572 0.0109 -0.1180 0.048 Uiso 1 1 calc R
C8 C 0.6177(3) 0.0063(2) -0.3179(8) 0.0359(13) Uani 1 1 d .
H8 H 0.6107 -0.0342 -0.3150 0.043 Uiso 1 1 calc R
C9 C 0.6836(3) 0.1245(3) -0.0702(6) 0.0388(15) Uani 1 1 d .
C10 C 1.0000 0.0000 1.0000 0.026(2) Uani 1 4 d S
C11 C 0.9464(3) 0.0152(3) 0.9035(7) 0.0349(13) Uani 1 1 d .
H11A H 0.9324 -0.0199 0.8515 0.042 Uiso 1 1 calc R
H11B H 0.9146 0.0301 0.9661 0.042 Uiso 1 1 calc R
C12 C 0.9234(3) 0.0780(3) 0.6942(7) 0.0342(13) Uani 1 1 d .
C13 C 0.8623(3) 0.0702(3) 0.7142(7) 0.0413(15) Uani 1 1 d .
H13 H 0.8478 0.0507 0.7987 0.050 Uiso 1 1 calc R
C14 C 0.8235(3) 0.0922(3) 0.6044(8) 0.0420(15) Uani 1 1 d .
H14 H 0.7828 0.0884 0.6177 0.050 Uiso 1 1 calc R
C15 C 0.8450(3) 0.1191(3) 0.4778(8) 0.0347(14) Uani 1 1 d .
C16 C 0.9072(3) 0.1256(3) 0.4545(8) 0.0430(16) Uani 1 1 d .
H16 H 0.9219 0.1433 0.3678 0.052 Uiso 1 1 calc R
C17 C 0.9450(3) 0.1046(3) 0.5657(7) 0.0427(15) Uani 1 1 d .
H17 H 0.9857 0.1086 0.5532 0.051 Uiso 1 1 calc R
C18 C 0.8028(3) 0.1428(3) 0.3625(7) 0.0352(14) Uani 1 1 d .
C19 C 0.6078(3) 0.2676(3) 0.4526(8) 0.0515(19) Uani 1 1 d .
H19D H 0.6424 0.2487 0.4924 0.077 Uiso 1 1 calc R
H19E H 0.5751 0.2616 0.5199 0.077 Uiso 1 1 calc R
H19F H 0.6151 0.3093 0.4419 0.077 Uiso 1 1 calc R
C20 C 0.5929(3) 0.2412(3) 0.2993(8) 0.0479(18) Uani 1 1 d .
C21 C 0.4875(3) 0.2805(3) 0.3291(10) 0.0568(18) Uani 1 1 d .
H21A H 0.5046 0.2948 0.4209 0.085 Uiso 1 1 calc R
H21B H 0.4545 0.2552 0.3518 0.085 Uiso 1 1 calc R
H21C H 0.4742 0.3133 0.2696 0.085 Uiso 1 1 calc R
C22 C 0.5183(4) 0.2217(3) 0.0902(9) 0.056(2) Uani 1 1 d .
H22A H 0.5481 0.2338 0.0198 0.084 Uiso 1 1 calc R
H22B H 0.4804 0.2363 0.0583 0.084 Uiso 1 1 calc R
H22C H 0.5172 0.1792 0.0951 0.084 Uiso 1 1 calc R
Cd1 Cd 0.718996(19) 0.183051(19) 0.17374(5) 0.03509(12) Uani 1 1 d .
N1 N 0.5327(3) 0.2463(2) 0.2437(7) 0.0419(13) Uani 1 1 d .
O1 O 0.5706(2) 0.00874(19) -0.5516(5) 0.0403(10) Uani 1 1 d .
O2 O 0.7043(2) 0.1766(2) -0.0858(5) 0.0456(12) Uani 1 1 d .
O3 O 0.6836(2) 0.0997(2) 0.0523(5) 0.0460(12) Uani 1 1 d .
O4 O 0.96415(18) 0.0596(2) 0.7965(5) 0.0424(11) Uani 1 1 d .
O5 O 0.7514(2) 0.1579(2) 0.4069(5) 0.0440(11) Uani 1 1 d .
O6 O 0.8183(2) 0.1465(2) 0.2273(5) 0.0464(11) Uani 1 1 d .
O7 O 0.6269(2) 0.2070(2) 0.2440(6) 0.0516(12) Uani 1 1 d .
O1W O 0.7496(2) 0.27501(19) 0.1625(6) 0.0479(11) Uani 1 1 d .
H1X H 0.7456 0.2931 0.2595 0.057 Uiso 1 1 d R
H1Y H 0.7261 0.2964 0.0906 0.057 Uiso 1 1 d R

loop_
_atom_site_aniso_label
_atom_site_aniso_U_11
_atom_site_aniso_U_22
_atom_site_aniso_U_33
_atom_site_aniso_U_23
_atom_site_aniso_U_13
_atom_site_aniso_U_12
C1 0.027(3) 0.027(3) 0.027(6) 0.000 0.000 0.000
C2 0.042(3) 0.031(3) 0.032(3) 0.001(3) -0.008(3) 0.000(2)
C3 0.040(3) 0.038(3) 0.017(3) -0.006(2) -0.005(2) 0.006(3)
C4 0.047(4) 0.041(3) 0.025(3) 0.008(3) -0.002(3) -0.009(3)
C5 0.049(3) 0.038(3) 0.031(3) 0.003(3) -0.004(3) -0.009(2)
C6 0.037(3) 0.039(3) 0.035(4) -0.005(3) -0.007(3) -0.003(2)
C7 0.052(4) 0.033(3) 0.035(4) 0.004(2) -0.013(3) -0.005(3)
C8 0.048(3) 0.026(3) 0.034(3) 0.004(3) -0.027(3) 0.001(2)
C9 0.044(3) 0.050(4) 0.022(3) -0.008(3) -0.005(3) -0.017(3)
C10 0.033(4) 0.033(4) 0.012(5) 0.000 0.000 0.000
C11 0.029(3) 0.046(3) 0.030(3) 0.013(3) -0.007(2) 0.000(3)
C12 0.033(3) 0.041(3) 0.030(3) 0.007(3) -0.007(2) 0.001(2)
C13 0.039(3) 0.054(4) 0.031(4) 0.018(3) 0.006(3) -0.001(3)
C14 0.038(3) 0.043(4) 0.045(4) 0.011(3) 0.003(3) 0.003(3)
C15 0.032(3) 0.040(3) 0.033(3) 0.006(3) -0.005(2) -0.002(2)
C16 0.037(3) 0.054(4) 0.038(4) 0.017(3) -0.006(3) 0.004(3)
C17 0.035(3) 0.054(4) 0.040(4) 0.010(3) -0.005(3) -0.004(3)
C18 0.039(3) 0.031(3) 0.036(4) 0.003(2) -0.009(3) 0.001(2)
C19 0.047(4) 0.059(4) 0.049(4) 0.027(4) -0.018(3) -0.012(3)
C20 0.055(4) 0.048(4) 0.041(5) 0.008(3) -0.009(3) 0.008(3)
C21 0.067(5) 0.052(4) 0.052(4) 0.001(4) 0.022(4) 0.015(3)
C22 0.061(5) 0.052(4) 0.055(5) -0.005(3) -0.027(4) -0.019(4)
Cd1 0.0399(3) 0.0365(2) 0.02885(19) -0.00016(19) -0.0096(2) -0.0018(2)
N1 0.050(3) 0.039(3) 0.037(3) 0.010(2) -0.003(2) 0.004(2)
O1 0.057(3) 0.034(2) 0.030(2) -0.0040(18) -0.019(2) 0.005(2)
O2 0.057(3) 0.043(3) 0.036(2) 0.005(2) -0.011(2) -0.028(2)
O3 0.054(3) 0.048(3) 0.037(3) 0.007(2) -0.026(2) -0.014(2)
O4 0.032(2) 0.054(3) 0.041(3) 0.018(2) -0.0105(18) -0.0034(18)
O5 0.038(3) 0.054(3) 0.040(3) 0.000(2) -0.009(2) -0.004(2)
O6 0.060(3) 0.048(3) 0.032(2) 0.003(2) -0.005(2) 0.011(2)
O7 0.048(3) 0.056(3) 0.051(3) 0.006(2) 0.022(2) 0.014(2)
O1W 0.055(3) 0.041(2) 0.048(3) 0.000(2) -0.006(3) -0.0004(19)

loop_
_atom_type_symbol
_atom_type_description
_atom_type_scat_dispersion_real
_atom_type_scat_dispersion_imag
_atom_type_scat_source
C C 0.0033 0.0016 'International Tables Vol C Tables 4.2.6.8 and 6.1.1.4'
H H 0.0000 0.0000 'International Tables Vol C Tables 4.2.6.8 and 6.1.1.4'
N N 0.0061 0.0033 'International Tables Vol C Tables 4.2.6.8 and 6.1.1.4'
O O 0.0106 0.0060 'International Tables Vol C Tables 4.2.6.8 and 6.1.1.4'
Cd Cd -0.8075 1.2024 'International Tables Vol C Tables 4.2.6.8 and 6.1.1.4'

loop_
_geom_angle_atom_site_label_1
_geom_angle_atom_site_label_2
_geom_angle_atom_site_label_3
_geom_angle
_geom_angle_site_symmetry_1
_geom_angle_site_symmetry_3
C2 C1 C2 108.4(2) . 7_553
C2 C1 C2 111.7(5) . 2_655
C2 C1 C2 108.4(2) 7_553 2_655
C2 C1 C2 108.4(2) . 8_543
C2 C1 C2 111.7(5) 7_553 8_543
C2 C1 C2 108.4(2) 2_655 8_543
O1 C2 C1 108.4(4) . .
O1 C2 H2A 110.0 . .
C1 C2 H2A 110.0 . .
O1 C2 H2B 110.0 . .
C1 C2 H2B 110.0 . .
H2A C2 H2B 108.4 . .
O1 C3 C8 116.3(5) . .
O1 C3 C4 123.1(5) . .
C8 C3 C4 120.6(5) . .
C5 C4 C3 119.1(5) . .
C5 C4 H4 120.4 . .
C3 C4 H4 120.4 . .
C4 C5 C6 120.9(5) . .
C4 C5 H5 119.5 . .
C6 C5 H5 119.5 . .
C5 C6 C7 118.1(5) . .
C5 C6 C9 121.6(6) . .
C7 C6 C9 120.1(6) . .
C8 C7 C6 120.8(5) . .
C8 C7 H7 119.6 . .
C6 C7 H7 119.6 . .
C7 C8 C3 120.3(5) . .
C7 C8 H8 119.8 . .
C3 C8 H8 119.8 . .
O3 C9 O2 121.2(5) . .
O3 C9 C6 120.5(6) . .
O2 C9 C6 118.2(5) . .
O3 C9 Cd1 60.1(3) . .
O2 C9 Cd1 61.3(3) . .
C6 C9 Cd1 174.0(5) . .
C11 C10 C11 108.5(2) 2_755 3_667
C11 C10 C11 111.4(5) 2_755 .
C11 C10 C11 108.5(2) 3_667 .
C11 C10 C11 108.5(2) 2_755 4_647
C11 C10 C11 111.4(5) 3_667 4_647
C11 C10 C11 108.5(2) . 4_647
O4 C11 C10 107.9(4) . .
O4 C11 H11A 110.1 . .
C10 C11 H11A 110.1 . .
O4 C11 H11B 110.1 . .
C10 C11 H11B 110.1 . .
H11A C11 H11B 108.4 . .
O4 C12 C17 116.6(5) . .
O4 C12 C13 122.8(5) . .
C17 C12 C13 120.5(6) . .
C12 C13 C14 118.7(6) . .
C12 C13 H13 120.6 . .
C14 C13 H13 120.6 . .
C15 C14 C13 120.6(6) . .
C15 C14 H14 119.7 . .
C13 C14 H14 119.7 . .
C14 C15 C16 120.9(6) . .
C14 C15 C18 119.7(6) . .
C16 C15 C18 119.3(6) . .
C17 C16 C15 117.8(6) . .
C17 C16 H16 121.1 . .
C15 C16 H16 121.1 . .
C12 C17 C16 121.3(6) . .
C12 C17 H17 119.3 . .
C16 C17 H17 119.3 . .
O6 C18 O5 122.2(6) . .
O6 C18 C15 120.2(6) . .
O5 C18 C15 117.5(6) . .
O6 C18 Cd1 64.9(3) . .
O5 C18 Cd1 57.4(3) . .
C15 C18 Cd1 174.7(5) . .
C20 C19 H19D 109.5 . .
C20 C19 H19E 109.5 . .
H19D C19 H19E 109.5 . .
C20 C19 H19F 109.5 . .
H19D C19 H19F 109.5 . .
H19E C19 H19F 109.5 . .
O7 C20 N1 120.9(7) . .
O7 C20 C19 118.7(7) . .
N1 C20 C19 118.6(6) . .
N1 C21 H21A 109.5 . .
N1 C21 H21B 109.5 . .
H21A C21 H21B 109.5 . .
N1 C21 H21C 109.5 . .
H21A C21 H21C 109.5 . .
H21B C21 H21C 109.5 . .
N1 C22 H22A 109.5 . .
N1 C22 H22B 109.5 . .
H22A C22 H22B 109.5 . .
N1 C22 H22C 109.5 . .
H22A C22 H22C 109.5 . .
H22B C22 H22C 109.5 . .
O1W Cd1 O7 94.36(18) . .
O1W Cd1 O5 100.22(19) . .
O7 Cd1 O5 96.03(18) . .
O1W Cd1 O3 149.22(18) . .
O7 Cd1 O3 90.38(19) . .
O5 Cd1 O3 109.51(16) . .
O1W Cd1 O2 93.35(19) . .
O7 Cd1 O2 99.2(2) . .
O5 Cd1 O2 158.77(19) . .
O3 Cd1 O2 55.87(15) . .
O1W Cd1 O6 92.27(17) . .
O7 Cd1 O6 151.96(18) . .
O5 Cd1 O6 55.96(16) . .
O3 Cd1 O6 97.69(17) . .
O2 Cd1 O6 107.62(18) . .
O1W Cd1 C9 121.9(2) . .
O7 Cd1 C9 94.0(2) . .
O5 Cd1 C9 135.74(19) . .
O3 Cd1 C9 27.37(18) . .
O2 Cd1 C9 28.56(18) . .
O6 Cd1 C9 105.50(19) . .
O1W Cd1 C18 97.32(18) . .
O7 Cd1 C18 124.18(19) . .
O5 Cd1 C18 28.17(18) . .
O3 Cd1 C18 105.03(16) . .
O2 Cd1 C18 134.1(2) . .
O6 Cd1 C18 27.79(18) . .
C9 Cd1 C18 123.5(2) . .
C20 N1 C21 120.7(6) . .
C20 N1 C22 118.7(6) . .
C21 N1 C22 120.3(6) . .
C3 O1 C2 117.2(5) . .
C9 O2 Cd1 90.1(3) . .
C9 O3 Cd1 92.5(4) . .
C12 O4 C11 117.9(4) . .
C18 O5 Cd1 94.5(4) . .
C18 O6 Cd1 87.3(4) . .
C20 O7 Cd1 150.3(5) . .
Cd1 O1W H1X 109.5 . .
Cd1 O1W H1Y 109.5 . .
H1X O1W H1Y 109.5 . .

loop_
_geom_bond_atom_site_label_1
_geom_bond_atom_site_label_2
_geom_bond_distance
_geom_bond_site_symmetry_2
C1 C2 1.517(6) .
C1 C2 1.517(6) 7_553
C1 C2 1.517(6) 2_655
C1 C2 1.517(6) 8_543
C2 O1 1.427(7) .
C2 H2A 0.9700 .
C2 H2B 0.9700 .
C3 O1 1.363(7) .
C3 C8 1.386(8) .
C3 C4 1.401(9) .
C4 C5 1.383(9) .
C4 H4 0.9300 .
C5 C6 1.406(9) .
C5 H5 0.9300 .
C6 C7 1.419(8) .
C6 C9 1.485(8) .
C7 C8 1.361(8) .
C7 H7 0.9300 .
C8 H8 0.9300 .
C9 O3 1.226(8) .
C9 O2 1.274(8) .
C9 Cd1 2.664(6) .
C10 C11 1.523(5) 2_755
C10 C11 1.523(5) 3_667
C10 C11 1.523(5) .
C10 C11 1.523(5) 4_647
C11 O4 1.440(7) .
C11 H11A 0.9700 .
C11 H11B 0.9700 .
C12 O4 1.360(7) .
C12 C17 1.381(9) .
C12 C13 1.403(9) .
C13 C14 1.404(9) .
C13 H13 0.9300 .
C14 C15 1.369(10) .
C14 H14 0.9300 .
C15 C16 1.427(9) .
C15 C18 1.498(8) .
C16 C17 1.390(9) .
C16 H16 0.9300 .
C17 H17 0.9300 .
C18 O6 1.255(8) .
C18 O5 1.273(8) .
C18 Cd1 2.689(6) .
C19 C20 1.526(11) .
C19 H19D 0.9600 .
C19 H19E 0.9600 .
C19 H19F 0.9600 .
C20 O7 1.194(8) .
C20 N1 1.452(9) .
C21 N1 1.489(9) .
C21 H21A 0.9600 .
C21 H21B 0.9600 .
C21 H21C 0.9600 .
C22 N1 1.510(9) .
C22 H22A 0.9600 .
C22 H22B 0.9600 .
C22 H22C 0.9600 .
Cd1 O1W 2.191(4) .
Cd1 O7 2.238(4) .
Cd1 O5 2.272(5) .
Cd1 O3 2.313(4) .
Cd1 O2 2.337(4) .
Cd1 O6 2.438(5) .
O1W H1X 0.9600 .
O1W H1Y 0.9600 .

loop_
_geom_torsion_atom_site_label_1
_geom_torsion_atom_site_label_2
_geom_torsion_atom_site_label_3
_geom_torsion_atom_site_label_4
_geom_torsion
_geom_torsion_site_symmetry_1
C2 C1 C2 O1 -65.5(3) 7_553
C2 C1 C2 O1 53.8(4) 2_655
C2 C1 C2 O1 173.2(5) 8_543
O1 C3 C4 C5 179.0(6) .
C8 C3 C4 C5 -2.0(10) .
C3 C4 C5 C6 0.1(10) .
C4 C5 C6 C7 1.2(10) .
C4 C5 C6 C9 -174.1(6) .
C5 C6 C7 C8 -0.7(10) .
C9 C6 C7 C8 174.6(6) .
C6 C7 C8 C3 -1.1(10) .
O1 C3 C8 C7 -178.5(6) .
C4 C3 C8 C7 2.4(10) .
C5 C6 C9 O3 160.3(6) .
C7 C6 C9 O3 -14.9(10) .
C5 C6 C9 O2 -18.1(10) .
C7 C6 C9 O2 166.8(6) .
C5 C6 C9 Cd1 66(5) .
C7 C6 C9 Cd1 -109(4) .
C11 C10 C11 O4 -51.6(4) 2_755
C11 C10 C11 O4 67.8(3) 3_667
C11 C10 C11 O4 -171.0(5) 4_647
O4 C12 C13 C14 178.2(6) .
C17 C12 C13 C14 -2.8(10) .
C12 C13 C14 C15 2.1(11) .
C13 C14 C15 C16 -0.1(11) .
C13 C14 C15 C18 -179.5(6) .
C14 C15 C16 C17 -1.2(11) .
C18 C15 C16 C17 178.3(6) .
O4 C12 C17 C16 -179.4(6) .
C13 C12 C17 C16 1.6(11) .
C15 C16 C17 C12 0.4(11) .
C14 C15 C18 O6 -152.8(7) .
C16 C15 C18 O6 27.8(9) .
C14 C15 C18 O5 26.5(9) .
C16 C15 C18 O5 -153.0(6) .
C14 C15 C18 Cd1 9(5) .
C16 C15 C18 Cd1 -171(4) .
O3 C9 Cd1 O1W 179.2(4) .
O2 C9 Cd1 O1W 4.2(5) .
C6 C9 Cd1 O1W -83(5) .
O3 C9 Cd1 O7 -83.1(4) .
O2 C9 Cd1 O7 101.9(4) .
C6 C9 Cd1 O7 15(5) .
O3 C9 Cd1 O5 19.7(6) .
O2 C9 Cd1 O5 -155.3(4) .
C6 C9 Cd1 O5 117(4) .
O2 C9 Cd1 O3 -175.0(7) .
C6 C9 Cd1 O3 98(5) .
O3 C9 Cd1 O2 175.0(7) .
C6 C9 Cd1 O2 -87(5) .
O3 C9 Cd1 O6 76.5(4) .
O2 C9 Cd1 O6 -98.5(4) .
C6 C9 Cd1 O6 174(4) .
O3 C9 Cd1 C18 53.0(5) .
O2 C9 Cd1 C18 -122.0(4) .
C6 C9 Cd1 C18 151(4) .
O6 C18 Cd1 O1W -80.9(4) .
O5 C18 Cd1 O1W 98.0(4) .
C15 C18 Cd1 O1W 117(5) .
O6 C18 Cd1 O7 178.7(4) .
O5 C18 Cd1 O7 -2.4(4) .
C15 C18 Cd1 O7 17(5) .
O6 C18 Cd1 O5 -178.9(6) .
C15 C18 Cd1 O5 19(4) .
O6 C18 Cd1 O3 77.8(4) .
O5 C18 Cd1 O3 -103.4(4) .
C15 C18 Cd1 O3 -84(5) .
O6 C18 Cd1 O2 21.0(5) .
O5 C18 Cd1 O2 -160.1(3) .
C15 C18 Cd1 O2 -141(5) .
O5 C18 Cd1 O6 178.9(6) .
C15 C18 Cd1 O6 -162(5) .
O6 C18 Cd1 C9 55.4(4) .
O5 C18 Cd1 C9 -125.7(4) .
C15 C18 Cd1 C9 -107(5) .
O7 C20 N1 C21 168.9(7) .
C19 C20 N1 C21 4.4(9) .
O7 C20 N1 C22 -17.2(9) .
C19 C20 N1 C22 178.4(6) .
C8 C3 O1 C2 160.8(6) .
C4 C3 O1 C2 -20.1(9) .
C1 C2 O1 C3 -170.9(5) .
O3 C9 O2 Cd1 -5.1(7) .
C6 C9 O2 Cd1 173.2(6) .
O1W Cd1 O2 C9 -176.4(4) .
O7 Cd1 O2 C9 -81.4(4) .
O5 Cd1 O2 C9 53.7(7) .
O3 Cd1 O2 C9 2.8(4) .
O6 Cd1 O2 C9 90.2(4) .
C18 Cd1 O2 C9 80.0(5) .
O2 C9 O3 Cd1 5.1(7) .
C6 C9 O3 Cd1 -173.1(6) .
O1W Cd1 O3 C9 -1.2(6) .
O7 Cd1 O3 C9 97.9(4) .
O5 Cd1 O3 C9 -165.5(4) .
O2 Cd1 O3 C9 -2.9(4) .
O6 Cd1 O3 C9 -109.0(4) .
C18 Cd1 O3 C9 -136.4(4) .
C17 C12 O4 C11 -159.4(6) .
C13 C12 O4 C11 19.6(9) .
C10 C11 O4 C12 177.4(5) .
O6 C18 O5 Cd1 1.2(7) .
C15 C18 O5 Cd1 -178.0(5) .
O1W Cd1 O5 C18 -86.4(4) .
O7 Cd1 O5 C18 178.0(4) .
O3 Cd1 O5 C18 85.5(4) .
O2 Cd1 O5 C18 42.5(6) .
O6 Cd1 O5 C18 -0.6(3) .
C9 Cd1 O5 C18 76.0(4) .
O5 C18 O6 Cd1 -1.1(6) .
C15 C18 O6 Cd1 178.1(5) .
O1W Cd1 O6 C18 101.4(4) .
O7 Cd1 O6 C18 -2.2(6) .
O5 Cd1 O6 C18 0.6(4) .
O3 Cd1 O6 C18 -107.8(4) .
O2 Cd1 O6 C18 -164.3(4) .
C9 Cd1 O6 C18 -134.6(4) .
N1 C20 O7 Cd1 145.1(7) .
C19 C20 O7 Cd1 -50.4(13) .
O1W Cd1 O7 C20 -22.4(10) .
O5 Cd1 O7 C20 78.4(10) .
O3 Cd1 O7 C20 -171.9(10) .
O2 Cd1 O7 C20 -116.5(10) .
O6 Cd1 O7 C20 80.8(11) .
C9 Cd1 O7 C20 -144.8(10) .
C18 Cd1 O7 C20 79.5(10) .
